data_2239323
loop_
_publ_author_name
'Nikawa, Yohsuke'
'Fujita, Kyoko'
'Noguchi, Keiichi'
'Ohno, Hiroyuki'

_publ_section_title
;
 2-(Trimethylazaniumyl)ethyl hydrogen phosphate (phosphocholine)
 monohydrate
;
_journal_coeditor_code IS5344
_journal_issue 5
_journal_name_full 'Acta Crystallographica Section E'
_journal_page_first o549
_journal_paper_doi 10.1107/S160053681400779X
_journal_volume 70
_journal_year 2014
_chemical_formula_iupac 'C5 H14 N O4 P, H2 O'
_chemical_formula_moiety 'C5 H14 N O4 P, H2 O'
_chemical_formula_sum 'C5 H16 N O5 P'
_chemical_formula_weight 201.16
_chemical_name_common Phosphocholine
_chemical_name_systematic
;
2-(Trimethylazaniumyl)ethyl hydrogen phosphate monohydrate
;
_space_group_IT_number 14
_symmetry_cell_setting monoclinic
_symmetry_space_group_name_Hall '-P 2yn'
_symmetry_space_group_name_H-M 'P 1 21/n 1'
_atom_sites_solution_hydrogens geom
_atom_sites_solution_primary direct
_atom_sites_solution_secondary difmap
_cell_angle_alpha 90.00
_cell_angle_beta 105.8000(10)
_cell_angle_gamma 90.00
_cell_formula_units_Z 4
_cell_length_a 10.4304(2)
_cell_length_b 6.88730(10)
_cell_length_c 13.4992(3)
_cell_measurement_reflns_used 15511
_cell_measurement_temperature 193(2)
_cell_measurement_theta_max 68.23
_cell_measurement_theta_min 3.40
_cell_volume 933.11(3)
_computing_cell_refinement 'PROCESS-AUTO (Rigaku, 2004)'
_computing_data_collection 'PROCESS-AUTO (Rigaku, 2004)'
_computing_data_reduction 'CrystalStructure (Rigaku, 2010)'
_computing_molecular_graphics 'ORTEPIII (Burnett & Johnson, 1996)'
_computing_publication_material 'SHELXL97 (Sheldrick, 2008)'
_computing_structure_refinement 'SHELXL97 (Sheldrick, 2008)'
_computing_structure_solution '<i>Il Milione</i> (Burla <i>et al.</i>, 2007)'
_diffrn_ambient_temperature 193(2)
_diffrn_detector_area_resol_mean 10.000
_diffrn_measured_fraction_theta_full 1.000
_diffrn_measured_fraction_theta_max 1.000
_diffrn_measurement_device_type 'Rigaku R-AXIS RAPID'
_diffrn_measurement_method \w
_diffrn_radiation_monochromator graphite
_diffrn_radiation_source 'rotating anode'
_diffrn_radiation_type CuK\a
_diffrn_radiation_wavelength 1.54187
_diffrn_reflns_av_R_equivalents 0.0372
_diffrn_reflns_av_sigmaI/netI 0.0161
_diffrn_reflns_limit_h_max 12
_diffrn_reflns_limit_h_min -12
_diffrn_reflns_limit_k_max 8
_diffrn_reflns_limit_k_min -8
_diffrn_reflns_limit_l_max 16
_diffrn_reflns_limit_l_min -15
_diffrn_reflns_number 16036
_diffrn_reflns_theta_full 68.23
_diffrn_reflns_theta_max 68.23
_diffrn_reflns_theta_min 4.78
_exptl_absorpt_coefficient_mu 2.591
_exptl_absorpt_correction_T_max 0.4244
_exptl_absorpt_correction_T_min 0.3060
_exptl_absorpt_correction_type numerical
_exptl_absorpt_process_details '(NUMABS; Rigaku, 1999)'
_exptl_crystal_colour colorless
_exptl_crystal_density_diffrn 1.432
_exptl_crystal_density_method 'not measured'
_exptl_crystal_description block
_exptl_crystal_F_000 432
_exptl_crystal_size_max 0.60
_exptl_crystal_size_mid 0.40
_exptl_crystal_size_min 0.40
_refine_diff_density_max 0.207
_refine_diff_density_min -0.504
_refine_ls_extinction_method none
_refine_ls_goodness_of_fit_ref 1.132
_refine_ls_hydrogen_treatment mixed
_refine_ls_matrix_type full
_refine_ls_number_parameters 121
_refine_ls_number_reflns 1715
_refine_ls_number_restraints 0
_refine_ls_restrained_S_all 1.132
_refine_ls_R_factor_all 0.0393
_refine_ls_R_factor_gt 0.0380
_refine_ls_shift/su_max 0.000
_refine_ls_shift/su_mean 0.000
_refine_ls_structure_factor_coef Fsqd
_refine_ls_weighting_details 'calc w=1/[\s^2^(Fo^2^)+(0.0594P)^2^+0.4329P] where P=(Fo^2^+2Fc^2^)/3'
_refine_ls_weighting_scheme calc
_refine_ls_wR_factor_gt 0.1004
_refine_ls_wR_factor_ref 0.1010
_reflns_number_gt 1632
_reflns_number_total 1715
_reflns_threshold_expression I>2sigma(I)
_cod_data_source_file is5344sup1.cif
_cod_data_source_block I
_cod_original_sg_symbol_H-M 'P 21/n'
_cod_database_code 2239323
_cod_database_fobs_code 2239323

loop_
_symmetry_equiv_pos_site_id
_symmetry_equiv_pos_as_xyz
1 +X,+Y,+Z
2 1/2-X,1/2+Y,1/2-Z
3 -X,-Y,-Z
4 1/2+X,1/2-Y,1/2+Z

loop_
_atom_site_type_symbol
_atom_site_label
_atom_site_fract_x
_atom_site_fract_y
_atom_site_fract_z
_atom_site_U_iso_or_equiv
_atom_site_adp_type
_atom_site_calc_flag
_atom_site_refinement_flags
_atom_site_occupancy
_atom_site_symmetry_multiplicity
P P1 0.19372(4) -0.29328(6) 0.34891(3) 0.02017(18) Uani d . 1 1
O O1 0.26794(11) -0.11051(17) 0.41531(9) 0.0250(3) Uani d . 1 1
O O2 0.11276(14) -0.2045(2) 0.24371(10) 0.0340(4) Uani d . 1 1
H H2O 0.149(3) -0.124(4) 0.219(2) 0.058(8) Uiso d . 1 1
O O3 0.09520(13) -0.3768(2) 0.39911(10) 0.0316(3) Uani d . 1 1
O O4 0.30448(13) -0.4207(2) 0.34008(11) 0.0341(3) Uani d . 1 1
N N1 0.31816(14) 0.1794(2) 0.60363(11) 0.0216(3) Uani d . 1 1
C C1 0.18974(19) 0.0567(3) 0.42416(14) 0.0304(4) Uani d . 1 1
H H1A 0.1186 0.0186 0.4561 0.036 Uiso calc R 1 1
H H1B 0.1469 0.1091 0.3547 0.036 Uiso calc R 1 1
C C2 0.27544(19) 0.2105(2) 0.48844(13) 0.0264(4) Uani d . 1 1
H H2A 0.2266 0.3353 0.4746 0.032 Uiso calc R 1 1
H H2B 0.3567 0.2245 0.4646 0.032 Uiso calc R 1 1
C C3 0.20152(19) 0.1449(3) 0.64541(15) 0.0340(4) Uani d . 1 1
H H3A 0.2310 0.1464 0.7208 0.041 Uiso calc R 1 1
H H3B 0.1619 0.0184 0.6217 0.041 Uiso calc R 1 1
H H3C 0.1351 0.2473 0.6211 0.041 Uiso calc R 1 1
C C4 0.4142(2) 0.0135(3) 0.63344(15) 0.0367(5) Uani d . 1 1
H H4A 0.3717 -0.1062 0.6013 0.044 Uiso calc R 1 1
H H4B 0.4401 -0.0015 0.7085 0.044 Uiso calc R 1 1
H H4C 0.4936 0.0399 0.6100 0.044 Uiso calc R 1 1
C C5 0.3865(2) 0.3617(3) 0.65134(16) 0.0355(5) Uani d . 1 1
H H5A 0.4193 0.3447 0.7261 0.043 Uiso calc R 1 1
H H5B 0.3232 0.4701 0.6361 0.043 Uiso calc R 1 1
H H5C 0.4616 0.3896 0.6230 0.043 Uiso calc R 1 1
O O5 0.58971(16) 0.8315(2) 0.10139(12) 0.0367(4) Uani d . 1 1
H H5OA 0.593(3) 0.838(4) 0.045(2) 0.043(7) Uiso d . 1 1
H H5OB 0.539(3) 0.905(4) 0.106(2) 0.046(8) Uiso d . 1 1

loop_
_atom_site_aniso_label
_atom_site_aniso_U_11
_atom_site_aniso_U_22
_atom_site_aniso_U_33
_atom_site_aniso_U_12
_atom_site_aniso_U_13
_atom_site_aniso_U_23
P1 0.0221(3) 0.0191(3) 0.0200(3) -0.00203(15) 0.00695(18) -0.00011(15)
O1 0.0229(6) 0.0223(6) 0.0273(6) 0.0025(5) 0.0025(5) -0.0048(5)
O2 0.0380(8) 0.0316(8) 0.0263(7) -0.0155(6) -0.0015(6) 0.0066(5)
O3 0.0314(7) 0.0330(7) 0.0341(7) -0.0039(6) 0.0151(6) 0.0046(6)
O4 0.0311(7) 0.0313(7) 0.0423(8) -0.0002(6) 0.0141(6) -0.0127(6)
N1 0.0195(7) 0.0220(7) 0.0227(7) 0.0027(5) 0.0046(6) -0.0014(5)
C1 0.0308(9) 0.0274(10) 0.0276(9) 0.0099(8) -0.0012(7) -0.0058(7)
C2 0.0348(10) 0.0208(9) 0.0230(9) 0.0030(7) 0.0067(7) 0.0025(6)
C3 0.0297(10) 0.0397(11) 0.0357(10) -0.0025(8) 0.0144(8) 0.0026(9)
C4 0.0380(10) 0.0382(11) 0.0292(10) 0.0194(9) 0.0013(8) -0.0007(8)
C5 0.0308(10) 0.0356(11) 0.0397(11) -0.0083(8) 0.0087(8) -0.0147(9)
O5 0.0415(9) 0.0374(8) 0.0321(8) 0.0114(7) 0.0115(7) 0.0050(6)

loop_
_atom_type_symbol
_atom_type_description
_atom_type_scat_dispersion_real
_atom_type_scat_dispersion_imag
_atom_type_scat_source
C C 0.0181 0.0091 'International Tables Vol C Tables 4.2.6.8 and 6.1.1.4'
H H 0.0000 0.0000 'International Tables Vol C Tables 4.2.6.8 and 6.1.1.4'
O O 0.0492 0.0322 'International Tables Vol C Tables 4.2.6.8 and 6.1.1.4'
N N 0.0311 0.0180 'International Tables Vol C Tables 4.2.6.8 and 6.1.1.4'
P P 0.2955 0.4335 'International Tables Vol C Tables 4.2.6.8 and 6.1.1.4'

loop_
_geom_angle_atom_site_label_1
_geom_angle_atom_site_label_2
_geom_angle_atom_site_label_3
_geom_angle
O4 P1 O3 117.19(8)
O4 P1 O2 113.47(8)
O3 P1 O2 107.13(8)
O4 P1 O1 103.88(7)
O3 P1 O1 109.49(7)
O2 P1 O1 104.93(7)
C1 O1 P1 118.31(10)
P1 O2 H2O 117(2)
C3 N1 C5 108.18(14)
C3 N1 C4 109.31(15)
C5 N1 C4 108.53(15)
C3 N1 C2 111.65(13)
C5 N1 C2 107.20(14)
C4 N1 C2 111.84(14)
O1 C1 C2 110.62(14)
O1 C1 H1A 109.5
C2 C1 H1A 109.5
O1 C1 H1B 109.5
C2 C1 H1B 109.5
H1A C1 H1B 108.1
C1 C2 N1 117.20(15)
C1 C2 H2A 108.0
N1 C2 H2A 108.0
C1 C2 H2B 108.0
N1 C2 H2B 108.0
H2A C2 H2B 107.2
N1 C3 H3A 109.5
N1 C3 H3B 109.5
H3A C3 H3B 109.5
N1 C3 H3C 109.5
H3A C3 H3C 109.5
H3B C3 H3C 109.5
N1 C4 H4A 109.5
N1 C4 H4B 109.5
H4A C4 H4B 109.5
N1 C4 H4C 109.5
H4A C4 H4C 109.5
H4B C4 H4C 109.5
N1 C5 H5A 109.5
N1 C5 H5B 109.5
H5A C5 H5B 109.5
N1 C5 H5C 109.5
H5A C5 H5C 109.5
H5B C5 H5C 109.5
H5OA O5 H5OB 105(3)

loop_
_geom_bond_atom_site_label_1
_geom_bond_atom_site_label_2
_geom_bond_distance
P1 O4 1.4812(13)
P1 O3 1.4918(13)
P1 O2 1.5655(13)
P1 O1 1.6154(12)
O1 C1 1.435(2)
O2 H2O 0.79(3)
N1 C3 1.493(2)
N1 C5 1.500(2)
N1 C4 1.501(2)
N1 C2 1.512(2)
C1 C2 1.501(2)
C1 H1A 0.9900
C1 H1B 0.9900
C2 H2A 0.9900
C2 H2B 0.9900
C3 H3A 0.9800
C3 H3B 0.9800
C3 H3C 0.9800
C4 H4A 0.9800
C4 H4B 0.9800
C4 H4C 0.9800
C5 H5A 0.9800
C5 H5B 0.9800
C5 H5C 0.9800
O5 H5OA 0.77(3)
O5 H5OB 0.74(3)

loop_
_geom_hbond_atom_site_label_D
_geom_hbond_atom_site_label_H
_geom_hbond_atom_site_label_A
_geom_hbond_site_symmetry_A
_geom_hbond_distance_DH
_geom_hbond_distance_HA
_geom_hbond_distance_DA
_geom_hbond_angle_DHA
_geom_hbond_publ_flag
O2 H2O O4 2_555 0.80(3) 1.74(3) 2.525(2) 167(3) y
O5 H5OA O3 4_554 0.77(3) 1.99(3) 2.764(2) 175(3) y
O5 H5OB O3 2_565 0.75(3) 2.04(3) 2.784(2) 172(3) y
C2 H2A O3 1_565 0.99 2.47 3.440(2) 167 y
C3 H3B O5 4_455 0.98 2.52 3.479(3) 167 y
C3 H3C O3 3_556 0.98 2.51 3.388(2) 149 y
C5 H5C O4 3_656 0.98 2.36 3.219(3) 146 y

loop_
_geom_torsion_atom_site_label_1
_geom_torsion_atom_site_label_2
_geom_torsion_atom_site_label_3
_geom_torsion_atom_site_label_4
_geom_torsion
O4 P1 O1 C1 170.10(13)
O3 P1 O1 C1 -63.97(14)
O2 P1 O1 C1 50.72(15)
P1 O1 C1 C2 179.94(12)
O1 C1 C2 N1 -75.8(2)
C3 N1 C2 C1 -54.4(2)
C5 N1 C2 C1 -172.72(15)
C4 N1 C2 C1 68.4(2)
